data_7130623
loop_
_publ_author_name
'Cai, Xuting'
'Xiong, Zuping'
'Zhan, Jiale'
'Ping, Xinni'
'Zhu, Yuqing'
'Zuo, Jiaqi'
'Feng, Hui'
'Qian, Zhaosheng'

_publ_section_title
;
 Dramatic Emission Enhancement of Aggregation-Induced Emission Luminogens
 by Dynamic Metal Coordination Bonds and Anti-Heavy-Atom Effect
;
_journal_name_full 'Chemical Communications'
_journal_paper_doi 10.1039/D2CC03809A
_journal_year 2022
_chemical_formula_moiety 'C52 H42 Cd N4 O4, 2(H2 O), 2(C H4 O)'
_chemical_formula_sum 'C54 H54 Cd N4 O8'
_chemical_formula_weight 999.41
_space_group_crystal_system monoclinic
_space_group_IT_number 14
_space_group_name_Hall '-P 2yn'
_space_group_name_H-M_alt 'P 1 21/n 1'
_atom_sites_solution_hydrogens mixed
_atom_sites_solution_primary dual
_audit_creation_date 2022-08-11
_audit_creation_method
;
Olex2 1.5
(compiled 2022.04.07 svn.rca3783a0 for OlexSys, GUI svn.r6498)
;
_audit_update_record
;
2022-08-11 deposited with the CCDC.	2022-08-30 downloaded from the CCDC.
;
_cell_angle_alpha 90
_cell_angle_beta 96.935(2)
_cell_angle_gamma 90
_cell_formula_units_Z 2
_cell_length_a 9.8170(5)
_cell_length_b 9.5192(5)
_cell_length_c 26.5971(12)
_cell_measurement_reflns_used 9941
_cell_measurement_temperature 273.15
_cell_measurement_theta_max 27.45
_cell_measurement_theta_min 2.64
_cell_volume 2467.3(2)
_computing_cell_refinement 'SAINT V8.38A (Bruker, 2018)'
_computing_data_collection 'Bruker SMART APEX II diffractrometer'
_computing_data_reduction 'SAINT V8.38A (Bruker, 2018)'
_computing_molecular_graphics 'Olex2 1.5 (Dolomanov et al., 2009)'
_computing_publication_material 'Olex2 1.5 (Dolomanov et al., 2009)'
_computing_structure_refinement 'SHELXL 2019/2 (Sheldrick, 2015)'
_computing_structure_solution 'SHELXT 2018/2 (Sheldrick, 2018)'
_diffrn_ambient_temperature 273.15
_diffrn_measured_fraction_theta_full 0.994
_diffrn_measured_fraction_theta_max 0.990
_diffrn_measurement_device_type 'Bruker APEX-II CCD'
_diffrn_measurement_method '\f and \w scans'
_diffrn_radiation_type MoK\a
_diffrn_radiation_wavelength 0.71073
_diffrn_reflns_av_R_equivalents 0.0423
_diffrn_reflns_av_unetI/netI 0.0322
_diffrn_reflns_Laue_measured_fraction_full 0.994
_diffrn_reflns_Laue_measured_fraction_max 0.990
_diffrn_reflns_limit_h_max 12
_diffrn_reflns_limit_h_min -12
_diffrn_reflns_limit_k_max 12
_diffrn_reflns_limit_k_min -12
_diffrn_reflns_limit_l_max 34
_diffrn_reflns_limit_l_min -34
_diffrn_reflns_number 25598
_diffrn_reflns_point_group_measured_fraction_full 0.994
_diffrn_reflns_point_group_measured_fraction_max 0.990
_diffrn_reflns_theta_full 25.242
_diffrn_reflns_theta_max 27.556
_diffrn_reflns_theta_min 2.638
_exptl_absorpt_coefficient_mu 0.500
_exptl_absorpt_correction_T_max 0.7456
_exptl_absorpt_correction_T_min 0.6487
_exptl_absorpt_correction_type multi-scan
_exptl_absorpt_process_details
;
SADABS-2016/2 (Bruker,2016/2) was used for absorption correction.
wR2(int) was 0.0933 before and 0.0552 after correction.
The Ratio of minimum to maximum transmission is 0.8700.
The \l/2 correction factor is Not present.
;
_exptl_crystal_colour 'clear light colourless'
_exptl_crystal_colour_lustre clear
_exptl_crystal_colour_modifier light
_exptl_crystal_colour_primary colourless
_exptl_crystal_density_diffrn 1.345
_exptl_crystal_description block
_exptl_crystal_F_000 1036
_exptl_crystal_size_max 0.48
_exptl_crystal_size_mid 0.42
_exptl_crystal_size_min 0.32
_refine_diff_density_max 0.229
_refine_diff_density_min -0.359
_refine_diff_density_rms 0.049
_refine_ls_extinction_method none
_refine_ls_goodness_of_fit_ref 1.042
_refine_ls_hydrogen_treatment constr
_refine_ls_matrix_type full
_refine_ls_number_parameters 344
_refine_ls_number_reflns 5647
_refine_ls_number_restraints 139
_refine_ls_restrained_S_all 1.047
_refine_ls_R_factor_all 0.0455
_refine_ls_R_factor_gt 0.0325
_refine_ls_shift/su_max 0.002
_refine_ls_shift/su_mean 0.000
_refine_ls_structure_factor_coef Fsqd
_refine_ls_weighting_details 'w=1/[\s^2^(Fo^2^)+(0.0364P)^2^+0.9815P] where P=(Fo^2^+2Fc^2^)/3'
_refine_ls_weighting_scheme calc
_refine_ls_wR_factor_gt 0.0778
_refine_ls_wR_factor_ref 0.0860
_reflns_Friedel_coverage 0.000
_reflns_number_gt 4506
_reflns_number_total 5647
_reflns_threshold_expression 'I > 2\s(I)'
_cod_data_source_file d2cc03809a2.cif
_cod_data_source_block cd-97
_cod_database_code 7130623
_shelx_shelxl_version_number 2019/2
_shelx_space_group_comment
;
The symmetry employed for this shelxl refinement is uniquely defined
by the following loop, which should always be used as a source of
symmetry information in preference to the above space-group names.
They are only intended as comments.
;
_shelx_estimated_absorpt_t_max 0.856
_shelx_estimated_absorpt_t_min 0.795
_olex2_refinement_description
;
1. Fixed Uiso
 At 1.2 times of:
  All C(H) groups
 At 1.5 times of:
  All C(H,H,H) groups, All O(H) groups, All O(H,H) groups
2. Restrained distances
 O3-C28 = O3A-C28A = O3B-C28B
 1.43 with sigma of 0.01
3. Uiso/Uaniso restraints and constraints
O3 \\sim O3A \\sim C28 \\sim O3B \\sim C28A \\sim C28B: within 2A with sigma of
0.01 and sigma for terminal atoms of 0.02 within 2A
Uanis(O3) \\sim Ueq, Uanis(O3A) \\sim Ueq, Uanis(C28) \\sim Ueq, Uanis(O3B)
\\sim Ueq, Uanis(C28A) \\sim Ueq, Uanis(C28B) \\sim Ueq: with sigma of 0.01 and
sigma for terminal atoms of 0.02
4. Rigid body (RIGU) restrains
 C28B, O3B
 with sigma for 1-2 distances of 0.01 and sigma for 1-3 distances of 0.02
 C28, O3
 with sigma for 1-2 distances of 0.01 and sigma for 1-3 distances of 0.02
 C28A, O3A
 with sigma for 1-2 distances of 0.01 and sigma for 1-3 distances of 0.02
5. Others
 1*[Sof(O3)+Sof(H3A)+Sof(C28)+Sof(H28A)+Sof(H28B)+Sof(H28C)]+1*[Sof(O3A)+
 Sof(H3AA)+Sof(C28A)+Sof(H28D)+Sof(H28E)+Sof(H28F)]+1*[Sof(O3B)+Sof(H3B)+
 Sof(C28B)+Sof(H28G)+Sof(H28H)+Sof(H28I)]=1 with esd of 0.0001
 Sof(O3)=Sof(H3A)=Sof(C28)=Sof(H28A)=Sof(H28B)=Sof(H28C)=FVAR(1)
 Sof(O3A)=Sof(H3AA)=Sof(C28A)=Sof(H28D)=Sof(H28E)=Sof(H28F)=FVAR(2)
 Sof(O3B)=Sof(H3B)=Sof(C28B)=Sof(H28G)=Sof(H28H)=Sof(H28I)=FVAR(3)
6.a Riding coordinates:
 O4(H4A,H4B), O3(H3A), O3A(H3AA), C28(H28A,H28B,H28C), O3B(H3B), C28A(H28D,
 H28E,H28F), C28B(H28G,H28H,H28I)
6.b Aromatic/amide H refined with riding coordinates:
 C6(H6), C23(H23), C17(H17), C3(H3), C27(H27), C7(H7), C24(H24), C4(H4),
 C15(H15), C25(H25), C18(H18), C11(H11), C19(H19), C21(H21), C14(H14), C13(H13),
  C20(H20), C12(H12)
6.c Idealised Me refined as rotating group:
 C2(H2A,H2B,H2C)
;
_olex2_submission_special_instructions 'No special instructions were received'

loop_
_space_group_symop_operation_xyz
'x, y, z'
'-x+1/2, y+1/2, -z+1/2'
'-x, -y, -z'
'x-1/2, -y-1/2, z-1/2'

loop_
_atom_site_label
_atom_site_type_symbol
_atom_site_fract_x
_atom_site_fract_y
_atom_site_fract_z
_atom_site_U_iso_or_equiv
_atom_site_adp_type
_atom_site_occupancy
_atom_site_site_symmetry_order
_atom_site_calc_flag
_atom_site_refinement_flags_posn
_atom_site_refinement_flags_adp
_atom_site_refinement_flags_occupancy
_atom_site_disorder_assembly
_atom_site_disorder_group
Cd1 Cd 1.000000 0.500000 0.500000 0.03787(8) Uani 1 2 d S . P . .
N1 N 0.81797(17) 0.4455(2) 0.43440(6) 0.0398(4) Uani 1 1 d . . . . .
O1 O 1.0401(2) 0.7253(2) 0.47753(7) 0.0752(6) Uani 1 1 d . . . . .
N2 N 0.15641(18) 0.4415(2) 0.43956(6) 0.0430(4) Uani 1 1 d . . . . .
O2 O 0.8332(3) 0.8085(2) 0.45503(8) 0.0835(6) Uani 1 1 d . . . . .
C5 C 0.6096(2) 0.3717(2) 0.35644(7) 0.0360(4) Uani 1 1 d . . . . .
C9 C 0.3698(2) 0.3493(2) 0.31182(7) 0.0367(4) Uani 1 1 d . . . . .
C22 C 0.3027(2) 0.3827(2) 0.35814(7) 0.0378(4) Uani 1 1 d . . . . .
C8 C 0.5070(2) 0.3364(2) 0.31242(7) 0.0363(4) Uani 1 1 d . . . . .
C16 C 0.2689(2) 0.3345(2) 0.26553(7) 0.0388(4) Uani 1 1 d . . . . .
C6 C 0.7304(2) 0.2944(2) 0.36631(8) 0.0489(5) Uani 1 1 d . . . . .
H6 H 0.744385 0.215993 0.346690 0.059 Uiso 1 1 calc R U . . .
C23 C 0.3095(2) 0.2944(2) 0.39974(8) 0.0452(5) Uani 1 1 d . . . . .
H23 H 0.364084 0.214322 0.401275 0.054 Uiso 1 1 calc R U . . .
C17 C 0.2888(2) 0.3971(3) 0.21956(8) 0.0491(5) Uani 1 1 d . . . . .
H17 H 0.370182 0.444789 0.216718 0.059 Uiso 1 1 calc R U . . .
C10 C 0.5674(2) 0.2909(2) 0.26604(7) 0.0395(5) Uani 1 1 d . . . . .
C1 C 0.9594(4) 0.8157(3) 0.45727(9) 0.0614(7) Uani 1 1 d . . . . .
C3 C 0.7016(2) 0.5196(2) 0.42543(8) 0.0404(5) Uani 1 1 d . . . . .
H3 H 0.690597 0.597247 0.445751 0.049 Uiso 1 1 calc R U . . .
C27 C 0.2225(2) 0.5022(2) 0.35862(8) 0.0439(5) Uani 1 1 d . . . . .
H27 H 0.215102 0.564293 0.331420 0.053 Uiso 1 1 calc R U . . .
C7 C 0.8289(2) 0.3335(3) 0.40499(8) 0.0499(5) Uani 1 1 d . . . . .
H7 H 0.907710 0.278806 0.410980 0.060 Uiso 1 1 calc R U . . .
C24 C 0.2341(2) 0.3265(2) 0.43913(8) 0.0461(5) Uani 1 1 d . . . . .
H24 H 0.237878 0.265138 0.466467 0.055 Uiso 1 1 calc R U . . .
C4 C 0.5971(2) 0.4871(2) 0.38769(8) 0.0388(4) Uani 1 1 d . . . . .
H4 H 0.518466 0.542324 0.383159 0.047 Uiso 1 1 calc R U . . .
C15 C 0.5415(2) 0.1583(3) 0.24590(9) 0.0508(6) Uani 1 1 d . . . . .
H15 H 0.489891 0.094145 0.261958 0.061 Uiso 1 1 calc R U . . .
C25 C 0.1535(2) 0.5282(3) 0.39992(8) 0.0474(5) Uani 1 1 d . . . . .
H25 H 0.102260 0.610350 0.400175 0.057 Uiso 1 1 calc R U . . .
C18 C 0.1892(3) 0.3892(3) 0.17808(9) 0.0596(7) Uani 1 1 d . . . . .
H18 H 0.204288 0.432042 0.147821 0.072 Uiso 1 1 calc R U . . .
C11 C 0.6474(2) 0.3837(3) 0.24203(9) 0.0523(6) Uani 1 1 d . . . . .
H11 H 0.668958 0.471232 0.256330 0.063 Uiso 1 1 calc R U . . .
C19 C 0.0690(3) 0.3190(3) 0.18120(10) 0.0652(7) Uani 1 1 d . . . . .
H19 H 0.002329 0.314571 0.153272 0.078 Uiso 1 1 calc R U . . .
C21 C 0.1461(2) 0.2639(3) 0.26776(9) 0.0528(6) Uani 1 1 d . . . . .
H21 H 0.129435 0.221614 0.297945 0.063 Uiso 1 1 calc R U . . .
C14 C 0.5939(3) 0.1221(3) 0.20115(10) 0.0697(8) Uani 1 1 d . . . . .
H14 H 0.578877 0.032295 0.187839 0.084 Uiso 1 1 calc R U . . .
C13 C 0.6670(3) 0.2170(4) 0.17664(10) 0.0776(10) Uani 1 1 d . . . . .
H13 H 0.697490 0.192949 0.146010 0.093 Uiso 1 1 calc R U . . .
C2 C 1.0220(4) 0.9419(3) 0.43401(13) 0.0833(9) Uani 1 1 d . . . . .
H2A H 0.956548 1.017253 0.430416 0.125 Uiso 1 1 calc R U . . .
H2B H 1.046737 0.917054 0.401329 0.125 Uiso 1 1 calc R U . . .
H2C H 1.102453 0.971463 0.455562 0.125 Uiso 1 1 calc R U . . .
C20 C 0.0475(3) 0.2551(3) 0.22579(11) 0.0660(7) Uani 1 1 d . . . . .
H20 H -0.033373 0.205817 0.227917 0.079 Uiso 1 1 calc R U . . .
C12 C 0.6954(3) 0.3469(4) 0.19695(10) 0.0697(8) Uani 1 1 d . . . . .
H12 H 0.746811 0.410614 0.180569 0.084 Uiso 1 1 calc R U . . .
O4 O 0.6245(4) 0.9884(3) 0.41936(17) 0.1668(18) Uani 1 1 d . . . . .
H4A H 0.697586 0.939748 0.423389 0.250 Uiso 1 1 d R U . . .
H4B H 0.635885 1.050308 0.442519 0.250 Uiso 1 1 d R U . . .
O3 O 0.6601(10) 0.2125(14) 0.4926(4) 0.110(3) Uani 0.393(3) 1 d D U P A 1
H3A H 0.700753 0.228416 0.520751 0.165 Uiso 0.393(3) 1 d R U P A 1
O3A O 0.5848(15) 0.2759(16) 0.5183(4) 0.109(3) Uani 0.308(3) 1 d D U P B 2
H3AA H 0.600259 0.331742 0.541759 0.164 Uiso 0.308(3) 1 d R U P B 2
C28 C 0.5306(12) 0.1441(17) 0.4979(5) 0.139(4) Uani 0.393(3) 1 d D U P A 1
H28A H 0.486680 0.118153 0.465008 0.208 Uiso 0.393(3) 1 d R U P A 1
H28B H 0.471950 0.206473 0.513818 0.208 Uiso 0.393(3) 1 d R U P A 1
H28C H 0.547770 0.061273 0.518308 0.208 Uiso 0.393(3) 1 d R U P A 1
O3B O 0.587(2) 0.251(2) 0.5361(7) 0.151(4) Uani 0.299(3) 1 d D U P C 3
H3B H 0.615257 0.317204 0.554320 0.226 Uiso 0.299(3) 1 d R U P C 3
C28A C 0.613(2) 0.1357(18) 0.5360(9) 0.164(5) Uani 0.308(3) 1 d D U P B 2
H28D H 0.597692 0.070621 0.508339 0.246 Uiso 0.308(3) 1 d R U P B 2
H28E H 0.553802 0.113401 0.560998 0.246 Uiso 0.308(3) 1 d R U P B 2
H28F H 0.707142 0.129461 0.550949 0.246 Uiso 0.308(3) 1 d R U P B 2
C28B C 0.690(3) 0.199(4) 0.5072(10) 0.138(5) Uani 0.299(3) 1 d D U P C 3
H28G H 0.657179 0.120684 0.486437 0.207 Uiso 0.299(3) 1 d R U P C 3
H28H H 0.765279 0.169754 0.531207 0.207 Uiso 0.299(3) 1 d R U P C 3
H28I H 0.719249 0.272404 0.486267 0.207 Uiso 0.299(3) 1 d R U P C 3

loop_
_atom_site_aniso_label
_atom_site_aniso_U_11
_atom_site_aniso_U_22
_atom_site_aniso_U_33
_atom_site_aniso_U_23
_atom_site_aniso_U_13
_atom_site_aniso_U_12
Cd1 0.02976(11) 0.05831(14) 0.02598(11) -0.00756(9) 0.00518(7) -0.00111(9)
N1 0.0357(9) 0.0524(10) 0.0303(8) -0.0052(7) -0.0002(7) -0.0013(8)
O1 0.1159(17) 0.0554(11) 0.0571(11) 0.0018(9) 0.0216(11) 0.0071(11)
N2 0.0357(9) 0.0625(11) 0.0321(9) -0.0050(8) 0.0093(7) 0.0005(8)
O2 0.0974(18) 0.0773(14) 0.0772(14) 0.0106(11) 0.0172(12) -0.0149(12)
C5 0.0314(10) 0.0488(11) 0.0283(9) -0.0032(8) 0.0053(8) -0.0020(8)
C9 0.0334(10) 0.0479(11) 0.0295(9) -0.0053(8) 0.0067(8) -0.0006(8)
C22 0.0280(9) 0.0555(12) 0.0304(9) -0.0047(8) 0.0053(8) -0.0039(8)
C8 0.0330(10) 0.0492(11) 0.0271(9) -0.0069(8) 0.0049(8) -0.0010(8)
C16 0.0312(10) 0.0507(12) 0.0341(10) -0.0083(8) 0.0026(8) 0.0023(8)
C6 0.0432(12) 0.0554(13) 0.0466(12) -0.0173(10) -0.0010(10) 0.0074(10)
C23 0.0437(12) 0.0553(13) 0.0380(11) 0.0002(9) 0.0104(9) 0.0063(10)
C17 0.0416(12) 0.0670(15) 0.0385(11) -0.0027(10) 0.0039(9) 0.0017(10)
C10 0.0294(10) 0.0598(13) 0.0289(9) -0.0102(9) 0.0018(8) 0.0051(9)
C1 0.096(2) 0.0534(15) 0.0369(12) -0.0069(11) 0.0178(14) -0.0051(15)
C3 0.0376(11) 0.0509(13) 0.0329(10) -0.0088(8) 0.0048(8) -0.0023(9)
C27 0.0403(11) 0.0590(13) 0.0336(10) 0.0024(9) 0.0093(9) 0.0068(10)
C7 0.0395(12) 0.0584(14) 0.0490(13) -0.0107(10) -0.0060(10) 0.0104(10)
C24 0.0450(12) 0.0607(14) 0.0335(10) 0.0022(9) 0.0085(9) 0.0003(10)
C4 0.0310(10) 0.0494(12) 0.0360(10) -0.0066(8) 0.0046(8) 0.0029(8)
C15 0.0409(12) 0.0632(14) 0.0468(12) -0.0160(11) -0.0008(10) 0.0064(10)
C25 0.0412(12) 0.0647(15) 0.0375(11) -0.0027(9) 0.0096(9) 0.0122(10)
C18 0.0576(15) 0.0820(18) 0.0375(12) -0.0024(11) -0.0019(11) 0.0131(13)
C11 0.0390(12) 0.0739(16) 0.0460(12) -0.0086(11) 0.0132(10) -0.0001(11)
C19 0.0553(16) 0.0809(19) 0.0535(15) -0.0191(13) -0.0172(12) 0.0096(14)
C21 0.0424(12) 0.0642(15) 0.0509(13) -0.0025(11) 0.0023(10) -0.0052(11)
C14 0.0536(15) 0.092(2) 0.0594(16) -0.0392(15) -0.0083(13) 0.0241(14)
C13 0.0559(16) 0.139(3) 0.0387(13) -0.0257(16) 0.0086(12) 0.0314(18)
C2 0.110(3) 0.0631(17) 0.080(2) 0.0143(16) 0.0230(19) -0.0124(18)
C20 0.0409(13) 0.0758(18) 0.0766(19) -0.0122(15) -0.0121(12) -0.0108(12)
C12 0.0479(14) 0.120(3) 0.0446(14) 0.0030(15) 0.0197(12) 0.0112(15)
O4 0.152(4) 0.139(3) 0.191(4) 0.008(2) -0.053(3) -0.013(2)
O3 0.103(5) 0.133(5) 0.095(5) -0.017(5) 0.010(4) -0.024(5)
O3A 0.091(5) 0.162(7) 0.082(6) -0.014(5) 0.041(5) -0.027(5)
C28 0.133(7) 0.166(8) 0.119(7) 0.013(6) 0.021(6) -0.019(6)
O3B 0.150(7) 0.148(8) 0.156(9) -0.006(7) 0.022(8) -0.021(7)
C28A 0.147(8) 0.189(8) 0.155(9) -0.003(8) 0.011(8) -0.006(8)
C28B 0.127(8) 0.150(8) 0.135(9) -0.016(8) 0.006(8) -0.019(8)

loop_
_atom_type_symbol
_atom_type_description
_atom_type_scat_dispersion_real
_atom_type_scat_dispersion_imag
_atom_type_scat_source
C C 0.0033 0.0016 'International Tables Vol C Tables 4.2.6.8 and 6.1.1.4'
H H 0.0000 0.0000 'International Tables Vol C Tables 4.2.6.8 and 6.1.1.4'
Cd Cd -0.8075 1.2024 'International Tables Vol C Tables 4.2.6.8 and 6.1.1.4'
N N 0.0061 0.0033 'International Tables Vol C Tables 4.2.6.8 and 6.1.1.4'
O O 0.0106 0.0060 'International Tables Vol C Tables 4.2.6.8 and 6.1.1.4'

loop_
_geom_angle_atom_site_label_1
_geom_angle_atom_site_label_2
_geom_angle_atom_site_label_3
_geom_angle
_geom_angle_site_symmetry_1
_geom_angle_site_symmetry_3
_geom_angle_publ_flag
N1 Cd1 N1 180.0 3_766 . ?
N1 Cd1 N2 93.22(6) . 3_666 ?
N1 Cd1 N2 86.78(6) . 1_655 ?
N1 Cd1 N2 86.78(6) 3_766 3_666 ?
N1 Cd1 N2 93.22(6) 3_766 1_655 ?
O1 Cd1 N1 98.64(7) 3_766 3_766 ?
O1 Cd1 N1 81.36(7) . 3_766 ?
O1 Cd1 N1 98.64(7) . . ?
O1 Cd1 N1 81.36(7) 3_766 . ?
O1 Cd1 O1 180.0 3_766 . ?
O1 Cd1 N2 84.18(7) 3_766 3_666 ?
O1 Cd1 N2 95.82(7) 3_766 1_655 ?
O1 Cd1 N2 84.18(7) . 1_655 ?
O1 Cd1 N2 95.82(7) . 3_666 ?
N2 Cd1 N2 180.00(5) 3_666 1_655 ?
C3 N1 Cd1 124.09(14) . . ?
C7 N1 Cd1 119.56(14) . . ?
C7 N1 C3 116.34(18) . . ?
C1 O1 Cd1 130.1(2) . . ?
C24 N2 Cd1 127.16(14) . 1_455 ?
C24 N2 C25 117.23(17) . . ?
C25 N2 Cd1 115.27(14) . 1_455 ?
C6 C5 C8 120.59(18) . . ?
C4 C5 C8 123.21(18) . . ?
C4 C5 C6 116.04(18) . . ?
C8 C9 C22 123.07(17) . . ?
C8 C9 C16 124.29(17) . . ?
C16 C9 C22 112.63(16) . . ?
C23 C22 C9 122.97(19) . . ?
C23 C22 C27 117.63(18) . . ?
C27 C22 C9 119.26(18) . . ?
C5 C8 C10 114.58(16) . . ?
C9 C8 C5 124.64(16) . . ?
C9 C8 C10 120.70(17) . . ?
C17 C16 C9 122.32(19) . . ?
C21 C16 C9 120.29(19) . . ?
C21 C16 C17 117.3(2) . . ?
C5 C6 H6 119.9 . . ?
C7 C6 C5 120.2(2) . . ?
C7 C6 H6 119.9 . . ?
C22 C23 H23 120.3 . . ?
C22 C23 C24 119.4(2) . . ?
C24 C23 H23 120.3 . . ?
C16 C17 H17 119.5 . . ?
C18 C17 C16 121.0(2) . . ?
C18 C17 H17 119.5 . . ?
C15 C10 C8 120.7(2) . . ?
C15 C10 C11 119.35(19) . . ?
C11 C10 C8 119.89(19) . . ?
O1 C1 C2 117.1(3) . . ?
O2 C1 O1 124.3(3) . . ?
O2 C1 C2 118.6(3) . . ?
N1 C3 H3 118.2 . . ?
N1 C3 C4 123.69(19) . . ?
C4 C3 H3 118.2 . . ?
C22 C27 H27 120.4 . . ?
C25 C27 C22 119.3(2) . . ?
C25 C27 H27 120.4 . . ?
N1 C7 C6 123.7(2) . . ?
N1 C7 H7 118.1 . . ?
C6 C7 H7 118.1 . . ?
N2 C24 C23 123.0(2) . . ?
N2 C24 H24 118.5 . . ?
C23 C24 H24 118.5 . . ?
C5 C4 H4 120.0 . . ?
C3 C4 C5 119.95(19) . . ?
C3 C4 H4 120.0 . . ?
C10 C15 H15 120.4 . . ?
C10 C15 C14 119.1(3) . . ?
C14 C15 H15 120.4 . . ?
N2 C25 C27 123.4(2) . . ?
N2 C25 H25 118.3 . . ?
C27 C25 H25 118.3 . . ?
C17 C18 H18 119.7 . . ?
C19 C18 C17 120.6(2) . . ?
C19 C18 H18 119.7 . . ?
C10 C11 H11 119.7 . . ?
C12 C11 C10 120.6(3) . . ?
C12 C11 H11 119.7 . . ?
C18 C19 H19 120.2 . . ?
C18 C19 C20 119.6(2) . . ?
C20 C19 H19 120.2 . . ?
C16 C21 H21 119.4 . . ?
C16 C21 C20 121.3(2) . . ?
C20 C21 H21 119.4 . . ?
C15 C14 H14 119.6 . . ?
C13 C14 C15 120.8(3) . . ?
C13 C14 H14 119.6 . . ?
C14 C13 H13 119.9 . . ?
C12 C13 C14 120.3(2) . . ?
C12 C13 H13 119.9 . . ?
C1 C2 H2A 109.5 . . ?
C1 C2 H2B 109.5 . . ?
C1 C2 H2C 109.5 . . ?
H2A C2 H2B 109.5 . . ?
H2A C2 H2C 109.5 . . ?
H2B C2 H2C 109.5 . . ?
C19 C20 C21 120.2(3) . . ?
C19 C20 H20 119.9 . . ?
C21 C20 H20 119.9 . . ?
C11 C12 H12 120.1 . . ?
C13 C12 C11 119.8(3) . . ?
C13 C12 H12 120.1 . . ?
H4A O4 H4B 104.5 . . ?
C28 O3 H3A 109.2 . . ?
C28A O3A H3AA 110.0 . . ?
O3 C28 H28A 109.2 . . ?
O3 C28 H28B 110.1 . . ?
O3 C28 H28C 109.1 . . ?
H28A C28 H28B 109.5 . . ?
H28A C28 H28C 109.5 . . ?
H28B C28 H28C 109.5 . . ?
C28B O3B H3B 112.0 . . ?
O3A C28A H28D 110.0 . . ?
O3A C28A H28E 108.9 . . ?
O3A C28A H28F 109.5 . . ?
H28D C28A H28E 109.5 . . ?
H28D C28A H28F 109.5 . . ?
H28E C28A H28F 109.5 . . ?
O3B C28B H28G 111.9 . . ?
O3B C28B H28H 106.4 . . ?
O3B C28B H28I 110.0 . . ?
H28G C28B H28H 109.5 . . ?
H28G C28B H28I 109.5 . . ?
H28H C28B H28I 109.5 . . ?

loop_
_geom_bond_atom_site_label_1
_geom_bond_atom_site_label_2
_geom_bond_distance
_geom_bond_site_symmetry_2
_geom_bond_publ_flag
Cd1 N1 2.3986(16) 3_766 ?
Cd1 N1 2.3986(16) . ?
Cd1 O1 2.2730(19) 3_766 ?
Cd1 O1 2.2731(19) . ?
Cd1 N2 2.4182(16) 1_655 ?
Cd1 N2 2.4182(16) 3_666 ?
N1 C3 1.339(3) . ?
N1 C7 1.334(3) . ?
O1 C1 1.248(3) . ?
N2 C24 1.335(3) . ?
N2 C25 1.337(3) . ?
O2 C1 1.235(4) . ?
C5 C8 1.488(3) . ?
C5 C6 1.393(3) . ?
C5 C4 1.392(3) . ?
C9 C22 1.500(2) . ?
C9 C8 1.351(3) . ?
C9 C16 1.490(3) . ?
C22 C23 1.385(3) . ?
C22 C27 1.385(3) . ?
C8 C10 1.496(2) . ?
C16 C17 1.395(3) . ?
C16 C21 1.388(3) . ?
C6 H6 0.9300 . ?
C6 C7 1.376(3) . ?
C23 H23 0.9300 . ?
C23 C24 1.388(3) . ?
C17 H17 0.9300 . ?
C17 C18 1.385(3) . ?
C10 C15 1.383(3) . ?
C10 C11 1.387(3) . ?
C1 C2 1.515(4) . ?
C3 H3 0.9300 . ?
C3 C4 1.381(3) . ?
C27 H27 0.9300 . ?
C27 C25 1.381(3) . ?
C7 H7 0.9300 . ?
C24 H24 0.9300 . ?
C4 H4 0.9300 . ?
C15 H15 0.9300 . ?
C15 C14 1.396(3) . ?
C25 H25 0.9300 . ?
C18 H18 0.9300 . ?
C18 C19 1.367(4) . ?
C11 H11 0.9300 . ?
C11 C12 1.385(3) . ?
C19 H19 0.9300 . ?
C19 C20 1.371(4) . ?
C21 H21 0.9300 . ?
C21 C20 1.389(3) . ?
C14 H14 0.9300 . ?
C14 C13 1.367(5) . ?
C13 H13 0.9300 . ?
C13 C12 1.365(4) . ?
C2 H2A 0.9600 . ?
C2 H2B 0.9600 . ?
C2 H2C 0.9600 . ?
C20 H20 0.9300 . ?
C12 H12 0.9300 . ?
O4 H4A 0.8498 . ?
O4 H4B 0.8503 . ?
O3 H3A 0.8196 . ?
O3 C28 1.451(9) . ?
O3A H3AA 0.8199 . ?
O3A C28A 1.432(10) . ?
C28 H28A 0.9600 . ?
C28 H28B 0.9601 . ?
C28 H28C 0.9599 . ?
O3B H3B 0.8200 . ?
O3B C28B 1.428(10) . ?
C28A H28D 0.9604 . ?
C28A H28E 0.9600 . ?
C28A H28F 0.9600 . ?
C28B H28G 0.9600 . ?
C28B H28H 0.9599 . ?
C28B H28I 0.9600 . ?

loop_
_geom_hbond_atom_site_label_D
_geom_hbond_atom_site_label_H
_geom_hbond_atom_site_label_A
_geom_hbond_distance_DH
_geom_hbond_distance_HA
_geom_hbond_distance_DA
_geom_hbond_angle_DHA
_geom_hbond_site_symmetry_A
_geom_hbond_publ_flag
O4 H4A O2 0.85 1.94 2.750(4) 158.3 . yes
O4 H4B O3 0.85 2.03 2.881(12) 174.5 1_565 yes

loop_
_geom_torsion_atom_site_label_1
_geom_torsion_atom_site_label_2
_geom_torsion_atom_site_label_3
_geom_torsion_atom_site_label_4
_geom_torsion
_geom_torsion_site_symmetry_1
_geom_torsion_site_symmetry_2
_geom_torsion_site_symmetry_3
_geom_torsion_site_symmetry_4
_geom_torsion_publ_flag
Cd1 N1 C3 C4 -179.74(15) . . . . ?
Cd1 N1 C7 C6 -179.67(19) . . . . ?
Cd1 O1 C1 O2 16.3(4) . . . . ?
Cd1 O1 C1 C2 -163.64(19) . . . . ?
Cd1 N2 C24 C23 172.63(17) 1_455 . . . ?
Cd1 N2 C25 C27 -171.70(18) 1_455 . . . ?
N1 C3 C4 C5 0.0(3) . . . . ?
C5 C8 C10 C15 118.5(2) . . . . ?
C5 C8 C10 C11 -63.2(3) . . . . ?
C5 C6 C7 N1 -1.1(4) . . . . ?
C9 C22 C23 C24 -174.0(2) . . . . ?
C9 C22 C27 C25 175.8(2) . . . . ?
C9 C8 C10 C15 -64.4(3) . . . . ?
C9 C8 C10 C11 113.9(2) . . . . ?
C9 C16 C17 C18 -175.8(2) . . . . ?
C9 C16 C21 C20 176.6(2) . . . . ?
C22 C9 C8 C5 -8.5(3) . . . . ?
C22 C9 C8 C10 174.76(19) . . . . ?
C22 C9 C16 C17 134.4(2) . . . . ?
C22 C9 C16 C21 -41.6(3) . . . . ?
C22 C23 C24 N2 -1.5(4) . . . . ?
C22 C27 C25 N2 -2.0(4) . . . . ?
C8 C5 C6 C7 175.6(2) . . . . ?
C8 C5 C4 C3 -174.94(19) . . . . ?
C8 C9 C22 C23 -63.6(3) . . . . ?
C8 C9 C22 C27 120.9(2) . . . . ?
C8 C9 C16 C17 -44.6(3) . . . . ?
C8 C9 C16 C21 139.4(2) . . . . ?
C8 C10 C15 C14 176.8(2) . . . . ?
C8 C10 C11 C12 -175.1(2) . . . . ?
C16 C9 C22 C23 117.4(2) . . . . ?
C16 C9 C22 C27 -58.1(3) . . . . ?
C16 C9 C8 C5 170.4(2) . . . . ?
C16 C9 C8 C10 -6.3(3) . . . . ?
C16 C17 C18 C19 -0.4(4) . . . . ?
C16 C21 C20 C19 -1.2(4) . . . . ?
C6 C5 C8 C9 145.7(2) . . . . ?
C6 C5 C8 C10 -37.3(3) . . . . ?
C6 C5 C4 C3 0.6(3) . . . . ?
C23 C22 C27 C25 0.0(3) . . . . ?
C17 C16 C21 C20 0.4(4) . . . . ?
C17 C18 C19 C20 -0.4(4) . . . . ?
C10 C15 C14 C13 -1.6(4) . . . . ?
C10 C11 C12 C13 -1.8(4) . . . . ?
C3 N1 C7 C6 1.6(3) . . . . ?
C27 C22 C23 C24 1.6(3) . . . . ?
C7 N1 C3 C4 -1.1(3) . . . . ?
C24 N2 C25 C27 2.1(3) . . . . ?
C4 C5 C8 C9 -38.9(3) . . . . ?
C4 C5 C8 C10 138.0(2) . . . . ?
C4 C5 C6 C7 -0.1(3) . . . . ?
C15 C10 C11 C12 3.2(4) . . . . ?
C15 C14 C13 C12 3.1(4) . . . . ?
C25 N2 C24 C23 -0.3(3) . . . . ?
C18 C19 C20 C21 1.2(4) . . . . ?
C11 C10 C15 C14 -1.5(3) . . . . ?
C21 C16 C17 C18 0.3(3) . . . . ?
C14 C13 C12 C11 -1.4(4) . . . . ?
